data_7111636
loop_
_publ_author_name
'Banert, Klaus'
'Hagedorn, Manfred'
'Wutke, Jens'
'Ecorchard, Petra'
'Schaarschmidt, Dieter'
'Lang, Heinrich'

_publ_section_title
;
 Elusive ethynyl azides: trapping by 1,3-dipolar cycloaddition and
 decomposition to cyanocarbenes
;
_journal_issue 23
_journal_name_full 'Chemical Communications'
_journal_page_first 4058
_journal_paper_doi 10.1039/c0cc00079e
_journal_volume 46
_journal_year 2010
_chemical_formula_moiety 'C16 H15 N O S'
_chemical_formula_sum 'C16 H15 N O S'
_chemical_formula_weight 269.35
_chemical_name_systematic
;
?
;
_space_group_IT_number 14
_symmetry_cell_setting monoclinic
_symmetry_space_group_name_Hall '-P 2ybc'
_symmetry_space_group_name_H-M 'P 1 21/c 1'
_atom_sites_solution_hydrogens geom
_atom_sites_solution_primary direct
_atom_sites_solution_secondary difmap
_audit_creation_method SHELXL-97
_cell_angle_alpha 90.00
_cell_angle_beta 94.469(5)
_cell_angle_gamma 90.00
_cell_formula_units_Z 4
_cell_length_a 8.2481(5)
_cell_length_b 5.3260(2)
_cell_length_c 30.6598(13)
_cell_measurement_reflns_used 3438
_cell_measurement_temperature 100
_cell_measurement_theta_max 66.4463
_cell_measurement_theta_min 4.3368
_cell_volume 1342.77(11)
_computing_cell_refinement
;
CrysAlis RED, Oxford Diffraction Ltd.,
Version 1.171.32.37 (release 24-10-2008 CrysAlis171 .NET)
(compiled Oct 24 2008,09:44:38)
;
_computing_data_collection
;
CrysAlis CCD, Oxford Diffraction Ltd.,
Version 1.171.32.37 (release 24-10-2008 CrysAlis171 .NET)
(compiled Oct 24 2008,09:44:38)
;
_computing_data_reduction
;
CrysAlis RED, Oxford Diffraction Ltd.,
Version 1.171.32.37 (release 24-10-2008 CrysAlis171 .NET)
(compiled Oct 24 2008,09:44:38)
;
_computing_structure_refinement 'SHELXL-97 (Sheldrick, 1997)'
_computing_structure_solution 'SHELXS-97 (Sheldrick, 1997)'
_diffrn_ambient_temperature 100
_diffrn_measured_fraction_theta_full 0.991
_diffrn_measured_fraction_theta_max 0.991
_diffrn_measurement_device_type 'Oxford Gemini S'
_diffrn_measurement_method '\w scans'
_diffrn_radiation_monochromator graphite
_diffrn_radiation_source 'fine-focus sealed tube'
_diffrn_radiation_type CuK\a
_diffrn_radiation_wavelength 1.54184
_diffrn_reflns_av_R_equivalents 0.0236
_diffrn_reflns_av_sigmaI/netI 0.0214
_diffrn_reflns_limit_h_max 9
_diffrn_reflns_limit_h_min -9
_diffrn_reflns_limit_k_max 4
_diffrn_reflns_limit_k_min -6
_diffrn_reflns_limit_l_max 33
_diffrn_reflns_limit_l_min -35
_diffrn_reflns_number 5411
_diffrn_reflns_theta_full 62.49
_diffrn_reflns_theta_max 62.49
_diffrn_reflns_theta_min 5.38
_diffrn_standards_decay_% 0
_diffrn_standards_interval_count 50
_diffrn_standards_interval_time 10
_diffrn_standards_number 2
_exptl_absorpt_coefficient_mu 2.054
_exptl_absorpt_correction_T_max 1.00000
_exptl_absorpt_correction_T_min 0.50504
_exptl_absorpt_correction_type multi-scan
_exptl_absorpt_process_details
;
CrysAlis RED, Oxford Diffraction Ltd.,
Version 1.171.32.37 (release 24-10-2008 CrysAlis171 .NET)
(compiled Oct 24 2008,09:44:38)
Empirical absorption correction using spherical harmonics,
implemented in SCALE3 ABSPACK scaling algorithm.
;
_exptl_crystal_colour yellow
_exptl_crystal_density_diffrn 1.332
_exptl_crystal_density_method 'not measured'
_exptl_crystal_description needle
_exptl_crystal_F_000 568
_exptl_crystal_size_max 0.20
_exptl_crystal_size_mid 0.05
_exptl_crystal_size_min 0.02
_refine_diff_density_max 0.553
_refine_diff_density_min -0.314
_refine_diff_density_rms 0.076
_refine_ls_extinction_method none
_refine_ls_goodness_of_fit_ref 1.099
_refine_ls_hydrogen_treatment constr
_refine_ls_matrix_type full
_refine_ls_number_parameters 172
_refine_ls_number_reflns 2119
_refine_ls_number_restraints 0
_refine_ls_restrained_S_all 1.099
_refine_ls_R_factor_all 0.0587
_refine_ls_R_factor_gt 0.0553
_refine_ls_shift/su_max 0.001
_refine_ls_shift/su_mean 0.000
_refine_ls_structure_factor_coef Fsqd
_refine_ls_weighting_details 'calc w=1/[\s^2^(Fo^2^)+(0.0798P)^2^+1.7699P] where P=(Fo^2^+2Fc^2^)/3'
_refine_ls_weighting_scheme calc
_refine_ls_wR_factor_gt 0.1435
_refine_ls_wR_factor_ref 0.1452
_reflns_number_gt 1905
_reflns_number_total 2119
_reflns_threshold_expression >2sigma(I)
_cod_data_source_file c0cc00079esup1.cif
_cod_data_source_block exp_027
_cod_original_sg_symbol_H-M 'P 21/c '
_cod_database_code 7111636

loop_
_symmetry_equiv_pos_as_xyz
'x, y, z'
'-x, y+1/2, -z+1/2'
'-x, -y, -z'
'x, -y-1/2, z-1/2'

loop_
_atom_site_label
_atom_site_type_symbol
_atom_site_fract_x
_atom_site_fract_y
_atom_site_fract_z
_atom_site_U_iso_or_equiv
_atom_site_adp_type
_atom_site_occupancy
_atom_site_symmetry_multiplicity
_atom_site_calc_flag
_atom_site_refinement_flags
C1 C 0.7500(3) 0.2492(6) 0.49935(9) 0.0260(7) Uani 1 1 d .
H1A H 0.6648 0.2186 0.4768 0.039 Uiso 1 1 calc R
H1B H 0.8498 0.1782 0.4909 0.039 Uiso 1 1 calc R
H1C H 0.7633 0.4268 0.5036 0.039 Uiso 1 1 calc R
C2 C 0.5274(3) 0.2781(6) 0.56335(10) 0.0280(7) Uani 1 1 d .
H2A H 0.4372 0.2464 0.5424 0.042 Uiso 1 1 calc R
H2B H 0.5516 0.4544 0.5639 0.042 Uiso 1 1 calc R
H2C H 0.5002 0.2253 0.5918 0.042 Uiso 1 1 calc R
C3 C 0.8516(3) 0.1706(6) 0.58598(9) 0.0239(7) Uani 1 1 d .
C4 C 1.0023(3) 0.2313(6) 0.56994(9) 0.0255(7) Uani 1 1 d .
C5 C 0.8259(3) 0.1653(5) 0.63295(9) 0.0219(6) Uani 1 1 d .
C6 C 0.7289(4) -0.0147(6) 0.65090(10) 0.0333(8) Uani 1 1 d .
H6 H 0.6824 -0.1410 0.6331 0.040 Uiso 1 1 calc R
C7 C 0.7003(4) -0.0096(6) 0.69467(10) 0.0334(7) Uani 1 1 d .
H7 H 0.6338 -0.1318 0.7056 0.040 Uiso 1 1 calc R
C8 C 0.7683(3) 0.1740(5) 0.72295(9) 0.0215(6) Uani 1 1 d .
C9 C 0.8680(4) 0.3504(6) 0.70474(10) 0.0298(7) Uani 1 1 d .
H9 H 0.9176 0.4735 0.7227 0.036 Uiso 1 1 calc R
C10 C 0.8953(4) 0.3483(6) 0.66098(10) 0.0303(7) Uani 1 1 d .
H10 H 0.9612 0.4710 0.6500 0.036 Uiso 1 1 calc R
C11 C 0.7370(3) 0.1782(5) 0.76992(9) 0.0215(6) Uani 1 1 d .
C12 C 0.6414(6) 0.0009(8) 0.78765(12) 0.0618(14) Uani 1 1 d .
H12 H 0.5943 -0.1242 0.7697 0.074 Uiso 1 1 calc R
C13 C 0.6128(7) 0.0028(8) 0.83152(12) 0.0725(16) Uani 1 1 d .
H13 H 0.5469 -0.1204 0.8424 0.087 Uiso 1 1 calc R
C14 C 0.6797(4) 0.1823(6) 0.85911(10) 0.0303(7) Uani 1 1 d .
H14 H 0.6624 0.1816 0.8887 0.036 Uiso 1 1 calc R
C15 C 0.7716(5) 0.3607(8) 0.84196(12) 0.0557(12) Uani 1 1 d .
H15 H 0.8169 0.4871 0.8600 0.067 Uiso 1 1 calc R
C16 C 0.8000(6) 0.3591(8) 0.79808(13) 0.0623(14) Uani 1 1 d .
H16 H 0.8639 0.4852 0.7873 0.075 Uiso 1 1 calc R
N1 N 1.1262(3) 0.2803(6) 0.55714(8) 0.0335(6) Uani 1 1 d .
O1 O 0.6460(2) -0.1500(4) 0.54034(7) 0.0279(5) Uani 1 1 d .
S1 S 0.69881(8) 0.10938(13) 0.54858(2) 0.0210(3) Uani 1 1 d .

loop_
_atom_site_aniso_label
_atom_site_aniso_U_11
_atom_site_aniso_U_22
_atom_site_aniso_U_33
_atom_site_aniso_U_23
_atom_site_aniso_U_13
_atom_site_aniso_U_12
C1 0.0255(15) 0.0274(16) 0.0251(14) 0.0048(13) 0.0026(12) -0.0018(13)
C2 0.0211(14) 0.0264(16) 0.0368(16) -0.0011(13) 0.0040(12) 0.0011(13)
C3 0.0184(14) 0.0271(16) 0.0264(15) 0.0017(12) 0.0036(11) -0.0007(12)
C4 0.0248(16) 0.0297(16) 0.0217(13) 0.0004(12) -0.0002(12) 0.0022(13)
C5 0.0167(13) 0.0224(15) 0.0266(14) 0.0010(12) 0.0020(11) 0.0039(11)
C6 0.0458(19) 0.0274(17) 0.0275(16) -0.0067(13) 0.0076(14) -0.0080(15)
C7 0.0439(18) 0.0281(17) 0.0297(16) -0.0031(13) 0.0118(13) -0.0106(15)
C8 0.0149(13) 0.0237(15) 0.0258(14) 0.0015(12) 0.0016(11) 0.0056(11)
C9 0.0306(16) 0.0318(17) 0.0265(15) -0.0032(13) -0.0011(12) -0.0090(14)
C10 0.0265(15) 0.0348(18) 0.0297(16) 0.0042(13) 0.0034(12) -0.0103(13)
C11 0.0177(13) 0.0211(15) 0.0259(14) 0.0007(12) 0.0018(11) 0.0049(11)
C12 0.113(4) 0.045(2) 0.0285(18) -0.0098(17) 0.017(2) -0.047(3)
C13 0.138(5) 0.051(3) 0.0310(19) -0.0056(18) 0.027(2) -0.054(3)
C14 0.0324(16) 0.0346(18) 0.0242(14) 0.0018(13) 0.0033(12) 0.0068(14)
C15 0.066(3) 0.067(3) 0.0372(19) -0.0296(19) 0.0211(18) -0.040(2)
C16 0.083(3) 0.065(3) 0.044(2) -0.028(2) 0.037(2) -0.053(2)
N1 0.0226(14) 0.0488(17) 0.0293(13) 0.0038(13) 0.0044(11) -0.0016(13)
O1 0.0318(11) 0.0225(11) 0.0297(11) 0.0004(9) 0.0031(9) -0.0031(9)
S1 0.0205(4) 0.0206(4) 0.0223(4) 0.0009(3) 0.0037(3) -0.0001(3)

loop_
_atom_type_symbol
_atom_type_description
_atom_type_scat_dispersion_real
_atom_type_scat_dispersion_imag
_atom_type_scat_source
C C 0.0181 0.0091 'International Tables Vol C Tables 4.2.6.8 and 6.1.1.4'
H H 0.0000 0.0000 'International Tables Vol C Tables 4.2.6.8 and 6.1.1.4'
N N 0.0311 0.0180 'International Tables Vol C Tables 4.2.6.8 and 6.1.1.4'
O O 0.0492 0.0322 'International Tables Vol C Tables 4.2.6.8 and 6.1.1.4'
S S 0.3331 0.5567 'International Tables Vol C Tables 4.2.6.8 and 6.1.1.4'

loop_
_geom_angle_atom_site_label_1
_geom_angle_atom_site_label_2
_geom_angle_atom_site_label_3
_geom_angle
S1 C1 H1A 109.5
S1 C1 H1B 109.5
H1A C1 H1B 109.5
S1 C1 H1C 109.5
H1A C1 H1C 109.5
H1B C1 H1C 109.5
S1 C2 H2A 109.5
S1 C2 H2B 109.5
H2A C2 H2B 109.5
S1 C2 H2C 109.5
H2A C2 H2C 109.5
H2B C2 H2C 109.5
C4 C3 C5 123.0(2)
C4 C3 S1 116.4(2)
C5 C3 S1 120.6(2)
N1 C4 C3 179.4(3)
C6 C5 C10 117.4(3)
C6 C5 C3 122.1(3)
C10 C5 C3 120.5(3)
C7 C6 C5 121.2(3)
C7 C6 H6 119.4
C5 C6 H6 119.4
C6 C7 C8 121.8(3)
C6 C7 H7 119.1
C8 C7 H7 119.1
C9 C8 C7 116.4(3)
C9 C8 C11 122.1(3)
C7 C8 C11 121.5(3)
C10 C9 C8 122.1(3)
C10 C9 H9 119.0
C8 C9 H9 119.0
C9 C10 C5 121.1(3)
C9 C10 H10 119.5
C5 C10 H10 119.5
C16 C11 C12 115.9(3)
C16 C11 C8 122.5(3)
C12 C11 C8 121.6(3)
C11 C12 C13 121.9(3)
C11 C12 H12 119.1
C13 C12 H12 119.1
C14 C13 C12 121.1(4)
C14 C13 H13 119.5
C12 C13 H13 119.5
C15 C14 C13 117.7(3)
C15 C14 H14 121.2
C13 C14 H14 121.2
C14 C15 C16 121.2(3)
C14 C15 H15 119.4
C16 C15 H15 119.4
C11 C16 C15 122.2(3)
C11 C16 H16 118.9
C15 C16 H16 118.9
O1 S1 C3 120.09(14)
O1 S1 C1 109.78(13)
C3 S1 C1 106.69(14)
O1 S1 C2 106.93(14)
C3 S1 C2 107.56(15)
C1 S1 C2 104.77(15)

loop_
_geom_bond_atom_site_label_1
_geom_bond_atom_site_label_2
_geom_bond_distance
C1 S1 1.764(3)
C1 H1A 0.9600
C1 H1B 0.9600
C1 H1C 0.9600
C2 S1 1.764(3)
C2 H2A 0.9600
C2 H2B 0.9600
C2 H2C 0.9600
C3 C4 1.410(4)
C3 C5 1.472(4)
C3 S1 1.669(3)
C4 N1 1.153(4)
C5 C6 1.390(4)
C5 C10 1.393(4)
C6 C7 1.381(4)
C6 H6 0.9300
C7 C8 1.395(4)
C7 H7 0.9300
C8 C9 1.394(4)
C8 C11 1.483(4)
C9 C10 1.378(4)
C9 H9 0.9300
C10 H10 0.9300
C11 C16 1.369(5)
C11 C12 1.370(5)
C12 C13 1.383(5)
C12 H12 0.9300
C13 C14 1.364(5)
C13 H13 0.9300
C14 C15 1.348(5)
C14 H14 0.9300
C15 C16 1.384(5)
C15 H15 0.9300
C16 H16 0.9300
O1 S1 1.464(2)

loop_
_geom_torsion_atom_site_label_1
_geom_torsion_atom_site_label_2
_geom_torsion_atom_site_label_3
_geom_torsion_atom_site_label_4
_geom_torsion
C5 C3 C4 N1 29(46)
S1 C3 C4 N1 -153(46)
C4 C3 C5 C6 -141.7(3)
S1 C3 C5 C6 39.6(4)
C4 C3 C5 C10 40.2(4)
S1 C3 C5 C10 -138.4(3)
C10 C5 C6 C7 1.1(5)
C3 C5 C6 C7 -177.0(3)
C5 C6 C7 C8 -0.7(5)
C6 C7 C8 C9 -0.6(5)
C6 C7 C8 C11 -180.0(3)
C7 C8 C9 C10 1.4(5)
C11 C8 C9 C10 -179.2(3)
C8 C9 C10 C5 -1.0(5)
C6 C5 C10 C9 -0.3(5)
C3 C5 C10 C9 177.9(3)
C9 C8 C11 C16 1.9(5)
C7 C8 C11 C16 -178.7(4)
C9 C8 C11 C12 -178.7(4)
C7 C8 C11 C12 0.6(5)
C16 C11 C12 C13 -1.1(7)
C8 C11 C12 C13 179.5(4)
C11 C12 C13 C14 -0.2(9)
C12 C13 C14 C15 1.4(8)
C13 C14 C15 C16 -1.3(7)
C12 C11 C16 C15 1.2(7)
C8 C11 C16 C15 -179.4(4)
C14 C15 C16 C11 -0.1(8)
C4 C3 S1 O1 104.4(3)
C5 C3 S1 O1 -76.9(3)
C4 C3 S1 C1 -21.2(3)
C5 C3 S1 C1 157.5(2)
C4 C3 S1 C2 -133.2(2)
C5 C3 S1 C2 45.5(3)
